data_4344779
loop_
_publ_author_name
'Kneebone, Jared L.'
'Fleischauer, Valerie E.'
'Daifuku, Stephanie L.'
'Shaps, Ari A.'
'Bailey, Joseph M.'
'Iannuzzi, Theresa E.'
'Neidig, Michael L.'

_publ_section_title
;
 Electronic Structure and Bonding in Iron(II) and Iron(I) Complexes
 Bearing Bisphosphine Ligands of Relevance to Iron-Catalyzed C-C
 Cross-Coupling.
;
_journal_issue 1
_journal_name_full 'Inorganic chemistry'
_journal_page_first 272
_journal_paper_doi 10.1021/acs.inorgchem.5b02263
_journal_volume 55
_journal_year 2015
_chemical_formula_moiety 'C58 H88 Cl2 Fe P2, 2(C4 H8 O2)'
_chemical_formula_sum 'C66 H104 Cl2 Fe O4 P2'
_chemical_formula_weight 1150.18
_chemical_name_common neijk04
_chemical_name_systematic
; 
 ? 
;
_space_group_crystal_system monoclinic
_space_group_IT_number 14
_space_group_name_Hall '-P 2ybc'
_space_group_name_H-M_alt 'P 1 21/c 1'
_symmetry_space_group_name_Hall '-P 2ybc'
_symmetry_space_group_name_H-M 'P 1 21/c 1'
_atom_sites_solution_hydrogens geom
_atom_sites_solution_primary direct
_atom_sites_solution_secondary difmap
_audit_creation_method SHELXL-2012
_cell_angle_alpha 90
_cell_angle_beta 102.479(6)
_cell_angle_gamma 90
_cell_formula_units_Z 4
_cell_length_a 14.135(4)
_cell_length_b 28.716(8)
_cell_length_c 16.870(5)
_cell_measurement_reflns_used 4038
_cell_measurement_temperature 100.0(5)
_cell_measurement_theta_max 29.45
_cell_measurement_theta_min 2.22
_cell_volume 6686(3)
_computing_cell_refinement 'SAINT (Bruker, 2009)'
_computing_data_collection 'APEX2 (Bruker, 2012)'
_computing_data_reduction 'SAINT (Bruker, 2009)'
_computing_molecular_graphics 'SHELXTL (Sheldrick, 2008)'
_computing_publication_material 'SHELXTL (Sheldrick, 2008)'
_computing_structure_refinement 'SHELXL-2012 (Sheldrick, 2012)'
_computing_structure_solution 'SIR97 (Altomare et al., 1999)'
_diffrn_ambient_temperature 100.0(5)
_diffrn_measured_fraction_theta_full 0.999
_diffrn_measured_fraction_theta_max 0.999
_diffrn_measurement_device_type 'Bruker SMART APEX II CCD Platform'
_diffrn_measurement_method '\w scans'
_diffrn_radiation_type MoK\a
_diffrn_radiation_wavelength 0.71073
_diffrn_reflns_av_R_equivalents 0.0998
_diffrn_reflns_av_unetI/netI 0.1007
_diffrn_reflns_laue_measured_fraction_full 0.999
_diffrn_reflns_laue_measured_fraction_max 0.999
_diffrn_reflns_limit_h_max 19
_diffrn_reflns_limit_h_min -19
_diffrn_reflns_limit_k_max 39
_diffrn_reflns_limit_k_min -38
_diffrn_reflns_limit_l_max 23
_diffrn_reflns_limit_l_min -23
_diffrn_reflns_number 78114
_diffrn_reflns_point_group_measured_fraction_full 0.999
_diffrn_reflns_point_group_measured_fraction_max 0.999
_diffrn_reflns_theta_full 29.575
_diffrn_reflns_theta_max 29.574
_diffrn_reflns_theta_min 1.425
_diffrn_source 'fine-focus sealed tube'
_exptl_absorpt_coefficient_mu 0.396
_exptl_absorpt_correction_T_max 0.7461
_exptl_absorpt_correction_T_min 0.6845
_exptl_absorpt_correction_type multi-scan
_exptl_absorpt_process_details 'SADABS (Sheldrick, 2008)'
_exptl_crystal_colour colorless
_exptl_crystal_density_diffrn 1.143
_exptl_crystal_description needle
_exptl_crystal_F_000 2488
_exptl_crystal_size_max 0.48
_exptl_crystal_size_mid 0.16
_exptl_crystal_size_min 0.12
_refine_diff_density_max 1.687
_refine_diff_density_min -0.786
_refine_diff_density_rms 0.081
_refine_ls_extinction_method none
_refine_ls_goodness_of_fit_ref 1.017
_refine_ls_hydrogen_treatment constr
_refine_ls_matrix_type full
_refine_ls_number_parameters 713
_refine_ls_number_reflns 18751
_refine_ls_number_restraints 7
_refine_ls_restrained_S_all 1.017
_refine_ls_R_factor_all 0.1193
_refine_ls_R_factor_gt 0.0618
_refine_ls_shift/su_max 0.001
_refine_ls_shift/su_mean 0.000
_refine_ls_structure_factor_coef Fsqd
_refine_ls_weighting_details
; 
 w=1/[\s^2^(Fo^2^)+(0.0746P)^2^] 
 where P=(Fo^2^+2Fc^2^)/3 
;
_refine_ls_weighting_scheme calc
_refine_ls_wR_factor_gt 0.1419
_refine_ls_wR_factor_ref 0.1649
_reflns_Friedel_coverage 0.000
_reflns_number_gt 10927
_reflns_number_total 18751
_reflns_threshold_expression 'I > 2\s(I)'
_cod_data_source_file ic5b02263_si_002.cif
_cod_data_source_block neijk04
_cod_database_code 4344779
_shelx_space_group_comment
; 
The symmetry employed for this shelxl refinement is uniquely defined 
by the following loop, which should always be used as a source of 
symmetry information in preference to the above space-group names. 
They are only intended as comments. 
;
_shelx_estimated_absorpt_t_min 0.833
_shelx_estimated_absorpt_t_max 0.954
_shelxl_version_number 2012-9

loop_
_space_group_symop_operation_xyz
'x, y, z'
'-x, y+1/2, -z+1/2'
'-x, -y, -z'
'x, -y-1/2, z-1/2'

loop_
_atom_site_label
_atom_site_type_symbol
_atom_site_fract_x
_atom_site_fract_y
_atom_site_fract_z
_atom_site_U_iso_or_equiv
_atom_site_adp_type
_atom_site_occupancy
_atom_site_site_symmetry_order
_atom_site_calc_flag
_atom_site_refinement_flags_posn
_atom_site_refinement_flags_adp
_atom_site_refinement_flags_occupancy
_atom_site_disorder_assembly
_atom_site_disorder_group
Fe1 Fe 0.77873(3) 0.24172(2) 0.55095(2) 0.01999(10) Uani 1 1 d . . . . .
Cl1 Cl 0.93631(5) 0.25430(3) 0.56881(5) 0.03343(19) Uani 1 1 d . . . . .
Cl2 Cl 0.69097(6) 0.22306(3) 0.42927(4) 0.03333(18) Uani 1 1 d . . . . .
P1 P 0.71916(5) 0.30290(2) 0.62685(4) 0.01683(14) Uani 1 1 d . . . . .
P2 P 0.74150(5) 0.19208(2) 0.65871(4) 0.01590(14) Uani 1 1 d . . . . .
C1 C 0.6956(2) 0.23060(9) 0.72943(16) 0.0195(6) Uani 1 1 d . . . . .
H1A H 0.6239 0.2314 0.7140 0.023 Uiso 1 1 calc R U . . .
H1B H 0.7143 0.2176 0.7850 0.023 Uiso 1 1 calc R U . . .
C2 C 0.73469(19) 0.28012(9) 0.72942(16) 0.0190(5) Uani 1 1 d . . . . .
H2A H 0.8044 0.2803 0.7559 0.023 Uiso 1 1 calc R U . . .
H2B H 0.7003 0.3005 0.7613 0.023 Uiso 1 1 calc R U . . .
C3 C 0.77242(18) 0.36073(9) 0.64137(16) 0.0188(5) Uani 1 1 d . . . . .
C4 C 0.72231(19) 0.39931(9) 0.60311(16) 0.0190(5) Uani 1 1 d . . . . .
H4 H 0.6583 0.3955 0.5719 0.023 Uiso 1 1 calc R U . . .
C5 C 0.76462(19) 0.44329(9) 0.60990(16) 0.0188(5) Uani 1 1 d . . . . .
C6 C 0.85912(19) 0.44766(9) 0.65650(16) 0.0202(6) Uani 1 1 d . . . . .
H6 H 0.8896 0.4773 0.6609 0.024 Uiso 1 1 calc R U . . .
C7 C 0.90981(18) 0.40976(9) 0.69658(16) 0.0202(6) Uani 1 1 d . . . . .
C8 C 0.86566(18) 0.36600(9) 0.68812(16) 0.0179(5) Uani 1 1 d . . . . .
H8 H 0.8995 0.3397 0.7144 0.021 Uiso 1 1 calc R U . . .
C9 C 0.59111(18) 0.31355(9) 0.58667(16) 0.0170(5) Uani 1 1 d . . . . .
C10 C 0.56341(19) 0.31597(9) 0.50258(16) 0.0196(6) Uani 1 1 d . . . . .
H10 H 0.6096 0.3091 0.4708 0.023 Uiso 1 1 calc R U . . .
C11 C 0.46920(19) 0.32823(9) 0.46365(16) 0.0198(6) Uani 1 1 d . . . . .
C12 C 0.40396(19) 0.33621(9) 0.51251(17) 0.0212(6) Uani 1 1 d . . . . .
H12 H 0.3391 0.3439 0.4873 0.025 Uiso 1 1 calc R U . . .
C13 C 0.42877(18) 0.33357(9) 0.59746(16) 0.0192(5) Uani 1 1 d . . . . .
C14 C 0.52362(18) 0.32247(9) 0.63400(16) 0.0172(5) Uani 1 1 d . . . . .
H14 H 0.5427 0.3209 0.6915 0.021 Uiso 1 1 calc R U . . .
C15 C 0.84590(18) 0.16051(9) 0.71406(16) 0.0168(5) Uani 1 1 d . . . . .
C16 C 0.90951(19) 0.14359(9) 0.66890(17) 0.0204(6) Uani 1 1 d . . . . .
H16 H 0.8994 0.1514 0.6130 0.024 Uiso 1 1 calc R U . . .
C17 C 0.9877(2) 0.11554(10) 0.70343(17) 0.0231(6) Uani 1 1 d D . . . .
C18 C 0.99977(19) 0.10483(9) 0.78538(16) 0.0205(6) Uani 1 1 d . . . . .
H18 H 1.0525 0.0855 0.8099 0.025 Uiso 1 1 calc R U . . .
C19 C 0.93753(19) 0.12138(9) 0.83321(16) 0.0186(5) Uani 1 1 d . . . . .
C20 C 0.86087(18) 0.14929(9) 0.79659(16) 0.0179(5) Uani 1 1 d . . . . .
H20 H 0.8177 0.1610 0.8278 0.022 Uiso 1 1 calc R U . . .
C21 C 0.64684(18) 0.14845(9) 0.63788(15) 0.0167(5) Uani 1 1 d . . . . .
C22 C 0.65956(19) 0.10331(9) 0.66906(15) 0.0172(5) Uani 1 1 d . . . . .
H22 H 0.7209 0.0942 0.7006 0.021 Uiso 1 1 calc R U . . .
C23 C 0.58380(19) 0.07154(9) 0.65455(16) 0.0192(5) Uani 1 1 d . . . . .
C24 C 0.49419(19) 0.08599(10) 0.60819(16) 0.0210(6) Uani 1 1 d . . . . .
H24 H 0.4417 0.0646 0.5983 0.025 Uiso 1 1 calc R U . . .
C25 C 0.47956(18) 0.13042(10) 0.57630(16) 0.0196(6) Uani 1 1 d . . . . .
C26 C 0.55730(19) 0.16148(9) 0.59119(15) 0.0189(5) Uani 1 1 d . . . . .
H26 H 0.5489 0.1920 0.5691 0.023 Uiso 1 1 calc R U . . .
C27 C 1.01099(18) 0.41464(10) 0.75163(17) 0.0218(6) Uani 1 1 d . . . . .
C28 C 1.0538(3) 0.46272(13) 0.7474(3) 0.0672(14) Uani 1 1 d . . . . .
H28A H 1.0121 0.4860 0.7652 0.101 Uiso 1 1 calc R U . . .
H28B H 1.0585 0.4693 0.6914 0.101 Uiso 1 1 calc R U . . .
H28C H 1.1186 0.4639 0.7829 0.101 Uiso 1 1 calc R U . . .
C29 C 1.0055(2) 0.40445(14) 0.83900(19) 0.0433(9) Uani 1 1 d . . . . .
H29A H 0.9608 0.4264 0.8561 0.065 Uiso 1 1 calc R U . . .
H29B H 1.0701 0.4078 0.8742 0.065 Uiso 1 1 calc R U . . .
H29C H 0.9822 0.3726 0.8429 0.065 Uiso 1 1 calc R U . . .
C30 C 1.0794(2) 0.37948(13) 0.7259(2) 0.0369(8) Uani 1 1 d . . . . .
H30A H 1.1446 0.3834 0.7596 0.055 Uiso 1 1 calc R U . . .
H30B H 1.0812 0.3846 0.6688 0.055 Uiso 1 1 calc R U . . .
H30C H 1.0564 0.3478 0.7327 0.055 Uiso 1 1 calc R U . . .
C31 C 0.70617(19) 0.48456(9) 0.56713(18) 0.0226(6) Uani 1 1 d . . . . .
C32 C 0.7659(2) 0.52858(10) 0.5715(2) 0.0337(7) Uani 1 1 d . . . . .
H32A H 0.8194 0.5236 0.5439 0.051 Uiso 1 1 calc R U . . .
H32B H 0.7921 0.5366 0.6285 0.051 Uiso 1 1 calc R U . . .
H32C H 0.7249 0.5541 0.5449 0.051 Uiso 1 1 calc R U . . .
C33 C 0.6671(2) 0.47346(11) 0.47707(18) 0.0320(7) Uani 1 1 d . . . . .
H33A H 0.7213 0.4665 0.4513 0.048 Uiso 1 1 calc R U . . .
H33B H 0.6310 0.5003 0.4503 0.048 Uiso 1 1 calc R U . . .
H33C H 0.6239 0.4464 0.4721 0.048 Uiso 1 1 calc R U . . .
C34 C 0.6210(2) 0.49384(12) 0.6073(2) 0.0411(9) Uani 1 1 d . . . . .
H34A H 0.6455 0.5020 0.6645 0.062 Uiso 1 1 calc R U . . .
H34B H 0.5807 0.4658 0.6037 0.062 Uiso 1 1 calc R U . . .
H34C H 0.5822 0.5197 0.5795 0.062 Uiso 1 1 calc R U . . .
C35 C 0.4422(2) 0.33096(10) 0.37085(17) 0.0261(6) Uani 1 1 d . . . . .
C36 C 0.3442(3) 0.35499(13) 0.34012(19) 0.0428(9) Uani 1 1 d . . . . .
H36A H 0.2937 0.3381 0.3600 0.064 Uiso 1 1 calc R U . . .
H36B H 0.3287 0.3551 0.2806 0.064 Uiso 1 1 calc R U . . .
H36C H 0.3477 0.3871 0.3601 0.064 Uiso 1 1 calc R U . . .
C37 C 0.5194(3) 0.35845(13) 0.3392(2) 0.0450(9) Uani 1 1 d . . . . .
H37A H 0.5818 0.3424 0.3546 0.068 Uiso 1 1 calc R U . . .
H37B H 0.5252 0.3898 0.3629 0.068 Uiso 1 1 calc R U . . .
H37C H 0.5005 0.3608 0.2799 0.068 Uiso 1 1 calc R U . . .
C38 C 0.4366(3) 0.28179(11) 0.33605(19) 0.0355(8) Uani 1 1 d . . . . .
H38A H 0.3840 0.2647 0.3526 0.053 Uiso 1 1 calc R U . . .
H38B H 0.4981 0.2657 0.3565 0.053 Uiso 1 1 calc R U . . .
H38C H 0.4240 0.2834 0.2767 0.053 Uiso 1 1 calc R U . . .
C39 C 0.35142(19) 0.34369(10) 0.64572(18) 0.0234(6) Uani 1 1 d . . . . .
C40 C 0.3920(2) 0.34233(12) 0.73697(18) 0.0354(8) Uani 1 1 d . . . . .
H40A H 0.4409 0.3668 0.7520 0.053 Uiso 1 1 calc R U . . .
H40B H 0.4216 0.3119 0.7522 0.053 Uiso 1 1 calc R U . . .
H40C H 0.3394 0.3475 0.7655 0.053 Uiso 1 1 calc R U . . .
C41 C 0.3096(2) 0.39242(11) 0.6235(2) 0.0317(7) Uani 1 1 d . . . . .
H41A H 0.3618 0.4155 0.6351 0.048 Uiso 1 1 calc R U . . .
H41B H 0.2613 0.3995 0.6557 0.048 Uiso 1 1 calc R U . . .
H41C H 0.2787 0.3934 0.5656 0.048 Uiso 1 1 calc R U . . .
C42 C 0.2694(2) 0.30750(11) 0.6242(2) 0.0350(8) Uani 1 1 d . . . . .
H42A H 0.2958 0.2763 0.6379 0.053 Uiso 1 1 calc R U . . .
H42B H 0.2405 0.3091 0.5660 0.053 Uiso 1 1 calc R U . . .
H42C H 0.2197 0.3141 0.6552 0.053 Uiso 1 1 calc R U . . .
C43 C 0.38207(19) 0.14722(10) 0.52530(17) 0.0246(6) Uani 1 1 d . . . . .
C44 C 0.3447(2) 0.18653(12) 0.5698(2) 0.0427(9) Uani 1 1 d . . . . .
H44A H 0.3938 0.2111 0.5820 0.064 Uiso 1 1 calc R U . . .
H44B H 0.3306 0.1747 0.6205 0.064 Uiso 1 1 calc R U . . .
H44C H 0.2854 0.1993 0.5356 0.064 Uiso 1 1 calc R U . . .
C45 C 0.3061(2) 0.10795(12) 0.5106(2) 0.0389(8) Uani 1 1 d . . . . .
H45A H 0.3293 0.0823 0.4815 0.058 Uiso 1 1 calc R U . . .
H45B H 0.2450 0.1199 0.4781 0.058 Uiso 1 1 calc R U . . .
H45C H 0.2957 0.0966 0.5628 0.058 Uiso 1 1 calc R U . . .
C46 C 0.3965(3) 0.16254(14) 0.4427(2) 0.0466(9) Uani 1 1 d . . . . .
H46A H 0.4296 0.1378 0.4191 0.070 Uiso 1 1 calc R U . . .
H46B H 0.4360 0.1909 0.4486 0.070 Uiso 1 1 calc R U . . .
H46C H 0.3334 0.1688 0.4069 0.070 Uiso 1 1 calc R U . . .
C47 C 0.5956(2) 0.02161(9) 0.68809(18) 0.0245(6) Uani 1 1 d . . . . .
C48 C 0.5793(3) -0.01274(11) 0.6171(2) 0.0451(9) Uani 1 1 d . . . . .
H48A H 0.5143 -0.0082 0.5833 0.068 Uiso 1 1 calc R U . . .
H48B H 0.5854 -0.0447 0.6382 0.068 Uiso 1 1 calc R U . . .
H48C H 0.6278 -0.0074 0.5845 0.068 Uiso 1 1 calc R U . . .
C49 C 0.5213(2) 0.01219(11) 0.74004(19) 0.0306(7) Uani 1 1 d . . . . .
H49A H 0.4558 0.0173 0.7074 0.046 Uiso 1 1 calc R U . . .
H49B H 0.5330 0.0333 0.7868 0.046 Uiso 1 1 calc R U . . .
H49C H 0.5274 -0.0201 0.7592 0.046 Uiso 1 1 calc R U . . .
C50 C 0.6963(2) 0.01353(12) 0.7414(2) 0.0459(10) Uani 1 1 d . . . . .
H50A H 0.7456 0.0197 0.7098 0.069 Uiso 1 1 calc R U . . .
H50B H 0.7018 -0.0188 0.7602 0.069 Uiso 1 1 calc R U . . .
H50C H 0.7062 0.0345 0.7883 0.069 Uiso 1 1 calc R U . . .
C51 C 0.9554(2) 0.10784(10) 0.92317(16) 0.0230(6) Uani 1 1 d . . . . .
C52 C 1.0550(2) 0.12596(11) 0.96702(18) 0.0305(7) Uani 1 1 d . . . . .
H52A H 1.0678 0.1163 1.0241 0.046 Uiso 1 1 calc R U . . .
H52B H 1.0558 0.1600 0.9639 0.046 Uiso 1 1 calc R U . . .
H52C H 1.1050 0.1131 0.9411 0.046 Uiso 1 1 calc R U . . .
C53 C 0.8787(2) 0.12798(11) 0.96463(17) 0.0289(7) Uani 1 1 d . . . . .
H53A H 0.8150 0.1154 0.9389 0.043 Uiso 1 1 calc R U . . .
H53B H 0.8778 0.1620 0.9594 0.043 Uiso 1 1 calc R U . . .
H53C H 0.8941 0.1195 1.0222 0.043 Uiso 1 1 calc R U . . .
C54 C 0.9526(2) 0.05452(10) 0.93042(18) 0.0284(7) Uani 1 1 d . . . . .
H54A H 0.8889 0.0430 0.9022 0.043 Uiso 1 1 calc R U . . .
H54B H 0.9642 0.0457 0.9879 0.043 Uiso 1 1 calc R U . . .
H54C H 1.0028 0.0408 0.9058 0.043 Uiso 1 1 calc R U . . .
C55 C 1.0550(4) 0.09894(17) 0.6490(3) 0.0312(11) Uani 0.892(18) 1 d D . P A 1
C56 C 1.0989(5) 0.1426(2) 0.6172(5) 0.055(2) Uani 0.892(18) 1 d D . P A 1
H56A H 1.0470 0.1610 0.5833 0.083 Uiso 0.892(18) 1 calc R U P A 1
H56B H 1.1453 0.1330 0.5848 0.083 Uiso 0.892(18) 1 calc R U P A 1
H56C H 1.1320 0.1615 0.6632 0.083 Uiso 0.892(18) 1 calc R U P A 1
C57 C 0.9988(6) 0.0700(3) 0.5784(3) 0.0557(18) Uani 0.892(18) 1 d D . P A 1
H57A H 0.9473 0.0890 0.5457 0.084 Uiso 0.892(18) 1 calc R U P A 1
H57B H 0.9701 0.0429 0.5997 0.084 Uiso 0.892(18) 1 calc R U P A 1
H57C H 1.0430 0.0594 0.5447 0.084 Uiso 0.892(18) 1 calc R U P A 1
C58 C 1.1385(4) 0.06928(17) 0.6958(4) 0.0316(11) Uani 0.892(18) 1 d D . P A 1
H58A H 1.1745 0.0870 0.7422 0.047 Uiso 0.892(18) 1 calc R U P A 1
H58B H 1.1818 0.0610 0.6599 0.047 Uiso 0.892(18) 1 calc R U P A 1
H58C H 1.1125 0.0409 0.7152 0.047 Uiso 0.892(18) 1 calc R U P A 1
C55' C 1.0785(19) 0.1062(13) 0.670(2) 0.0312(11) Uani 0.108(18) 1 d D . P A 5
C56' C 1.134(4) 0.1515(13) 0.657(4) 0.055(2) Uani 0.108(18) 1 d D . P A 5
H56D H 1.0876 0.1768 0.6406 0.083 Uiso 0.108(18) 1 calc R U P A 5
H56E H 1.1709 0.1463 0.6151 0.083 Uiso 0.108(18) 1 calc R U P A 5
H56F H 1.1785 0.1598 0.7083 0.083 Uiso 0.108(18) 1 calc R U P A 5
C57' C 1.037(4) 0.0841(19) 0.588(2) 0.0557(18) Uani 0.108(18) 1 d D . P A 5
H57D H 0.9992 0.1073 0.5521 0.084 Uiso 0.108(18) 1 calc R U P A 5
H57E H 0.9946 0.0582 0.5958 0.084 Uiso 0.108(18) 1 calc R U P A 5
H57F H 1.0897 0.0725 0.5645 0.084 Uiso 0.108(18) 1 calc R U P A 5
C58' C 1.154(3) 0.0735(15) 0.719(3) 0.0316(11) Uani 0.108(18) 1 d D . P A 5
H58D H 1.1707 0.0841 0.7759 0.047 Uiso 0.108(18) 1 calc R U P A 5
H58E H 1.2127 0.0736 0.6969 0.047 Uiso 0.108(18) 1 calc R U P A 5
H58F H 1.1280 0.0418 0.7171 0.047 Uiso 0.108(18) 1 calc R U P A 5
O1 O 0.60216(19) 0.41234(9) 0.86657(16) 0.0511(7) Uani 1 1 d . . . . .
C59 C 0.6532(3) 0.41110(14) 0.9495(2) 0.0488(10) Uani 1 1 d . . . . .
H59A H 0.6859 0.3806 0.9614 0.059 Uiso 1 1 calc R U . . .
H59B H 0.6068 0.4147 0.9854 0.059 Uiso 1 1 calc R U . . .
C60 C 0.7258(3) 0.44877(16) 0.9657(2) 0.0545(11) Uani 1 1 d . . . . .
H60A H 0.6925 0.4793 0.9562 0.065 Uiso 1 1 calc R U . . .
H60B H 0.7606 0.4475 1.0233 0.065 Uiso 1 1 calc R U . . .
O2 O 0.79308(19) 0.44489(12) 0.91534(17) 0.0669(9) Uani 1 1 d . . . . .
C61 C 0.7428(3) 0.44550(16) 0.8337(2) 0.0518(10) Uani 1 1 d . . . . .
H61A H 0.7896 0.4419 0.7981 0.062 Uiso 1 1 calc R U . . .
H61B H 0.7101 0.4760 0.8214 0.062 Uiso 1 1 calc R U . . .
C62 C 0.6698(3) 0.40792(15) 0.8158(2) 0.0561(11) Uani 1 1 d . . . . .
H62A H 0.6354 0.4096 0.7582 0.067 Uiso 1 1 calc R U . . .
H62B H 0.7024 0.3773 0.8250 0.067 Uiso 1 1 calc R U . . .
O3 O 0.98838(15) 0.27310(8) 0.80171(13) 0.0337(5) Uani 1 1 d . . . . .
C63 C 0.9928(2) 0.26411(12) 0.88549(19) 0.0342(8) Uani 1 1 d . . . . .
H63A H 0.9735 0.2315 0.8923 0.041 Uiso 1 1 calc R U . . .
H63B H 0.9468 0.2848 0.9052 0.041 Uiso 1 1 calc R U . . .
C64 C 1.0938(2) 0.27219(13) 0.9351(2) 0.0401(8) Uani 1 1 d . . . . .
H64A H 1.1109 0.3055 0.9319 0.048 Uiso 1 1 calc R U . . .
H64B H 1.0956 0.2647 0.9927 0.048 Uiso 1 1 calc R U . . .
O4 O 1.16305(16) 0.24408(8) 0.90658(15) 0.0424(6) Uani 1 1 d . . . . .
C65 C 1.1573(2) 0.25331(14) 0.8236(2) 0.0449(9) Uani 1 1 d . . . . .
H65A H 1.2043 0.2334 0.8035 0.054 Uiso 1 1 calc R U . . .
H65B H 1.1747 0.2862 0.8168 0.054 Uiso 1 1 calc R U . . .
C66 C 1.0573(2) 0.24411(13) 0.7748(2) 0.0421(9) Uani 1 1 d . . . . .
H66A H 1.0552 0.2502 0.7167 0.051 Uiso 1 1 calc R U . . .
H66B H 1.0404 0.2110 0.7805 0.051 Uiso 1 1 calc R U . . .

loop_
_atom_site_aniso_label
_atom_site_aniso_U_11
_atom_site_aniso_U_22
_atom_site_aniso_U_33
_atom_site_aniso_U_23
_atom_site_aniso_U_13
_atom_site_aniso_U_12
Fe1 0.02290(19) 0.0206(2) 0.0189(2) 0.00618(16) 0.00990(16) 0.00469(16)
Cl1 0.0243(3) 0.0386(4) 0.0405(5) 0.0148(4) 0.0137(3) 0.0055(3)
Cl2 0.0483(5) 0.0350(4) 0.0167(4) -0.0002(3) 0.0069(3) 0.0097(3)
P1 0.0175(3) 0.0143(3) 0.0174(3) 0.0011(3) 0.0011(3) 0.0000(2)
P2 0.0214(3) 0.0140(3) 0.0137(3) 0.0018(3) 0.0069(3) 0.0011(3)
C1 0.0254(13) 0.0189(13) 0.0163(13) -0.0006(11) 0.0094(11) -0.0010(10)
C2 0.0220(13) 0.0192(14) 0.0153(13) 0.0006(11) 0.0029(11) -0.0002(10)
C3 0.0210(13) 0.0194(13) 0.0168(14) -0.0011(11) 0.0061(11) -0.0027(10)
C4 0.0195(12) 0.0208(14) 0.0168(13) 0.0014(11) 0.0040(11) 0.0007(10)
C5 0.0214(13) 0.0179(13) 0.0176(14) 0.0012(11) 0.0052(11) 0.0020(10)
C6 0.0226(13) 0.0210(14) 0.0180(14) -0.0015(11) 0.0070(11) -0.0035(11)
C7 0.0190(12) 0.0233(14) 0.0184(14) 0.0022(11) 0.0043(11) 0.0000(10)
C8 0.0161(12) 0.0187(13) 0.0173(14) 0.0028(11) 0.0003(10) 0.0018(10)
C9 0.0168(12) 0.0148(13) 0.0175(14) 0.0000(10) -0.0001(10) -0.0022(9)
C10 0.0225(13) 0.0189(14) 0.0181(14) 0.0008(11) 0.0062(11) 0.0006(10)
C11 0.0248(13) 0.0189(14) 0.0145(13) -0.0008(11) 0.0013(11) 0.0004(11)
C12 0.0174(12) 0.0232(14) 0.0211(15) -0.0015(12) -0.0004(11) 0.0015(10)
C13 0.0198(12) 0.0186(13) 0.0192(14) -0.0002(11) 0.0044(11) -0.0023(10)
C14 0.0203(12) 0.0170(13) 0.0139(13) 0.0023(10) 0.0033(10) -0.0042(10)
C15 0.0184(12) 0.0163(13) 0.0157(13) 0.0010(10) 0.0040(10) -0.0028(10)
C16 0.0255(13) 0.0211(14) 0.0152(13) 0.0052(11) 0.0055(11) 0.0011(11)
C17 0.0229(13) 0.0277(15) 0.0206(15) 0.0031(12) 0.0089(11) 0.0027(11)
C18 0.0208(13) 0.0208(14) 0.0192(14) 0.0029(11) 0.0029(11) 0.0004(11)
C19 0.0233(13) 0.0166(13) 0.0158(13) 0.0002(10) 0.0042(11) -0.0044(10)
C20 0.0220(13) 0.0154(13) 0.0168(14) -0.0019(10) 0.0052(11) -0.0027(10)
C21 0.0224(13) 0.0175(13) 0.0118(12) -0.0014(10) 0.0073(10) 0.0022(10)
C22 0.0210(12) 0.0181(13) 0.0141(13) 0.0023(10) 0.0069(10) 0.0048(10)
C23 0.0270(14) 0.0190(13) 0.0143(13) -0.0009(11) 0.0105(11) 0.0002(11)
C24 0.0222(13) 0.0247(14) 0.0171(14) -0.0045(11) 0.0067(11) -0.0025(11)
C25 0.0200(13) 0.0285(15) 0.0111(13) -0.0054(11) 0.0047(10) 0.0038(11)
C26 0.0269(14) 0.0195(13) 0.0111(13) 0.0005(11) 0.0056(11) 0.0061(11)
C27 0.0176(12) 0.0206(14) 0.0249(15) 0.0046(12) -0.0005(11) -0.0029(10)
C28 0.034(2) 0.037(2) 0.111(4) 0.023(2) -0.026(2) -0.0141(16)
C29 0.0292(17) 0.073(3) 0.0245(18) -0.0057(17) -0.0011(14) 0.0026(17)
C30 0.0188(14) 0.059(2) 0.0311(18) -0.0021(16) 0.0007(13) 0.0051(14)
C31 0.0219(13) 0.0191(14) 0.0258(16) 0.0004(12) 0.0028(12) 0.0016(11)
C32 0.0344(17) 0.0198(15) 0.042(2) 0.0055(14) -0.0035(15) 0.0000(12)
C33 0.0449(19) 0.0243(16) 0.0218(16) 0.0030(13) -0.0038(14) 0.0027(13)
C34 0.0381(18) 0.039(2) 0.051(2) 0.0131(17) 0.0204(17) 0.0180(15)
C35 0.0307(15) 0.0298(16) 0.0152(14) 0.0007(12) -0.0005(12) 0.0056(12)
C36 0.053(2) 0.049(2) 0.0196(17) -0.0047(15) -0.0063(15) 0.0254(17)
C37 0.060(2) 0.052(2) 0.0201(17) 0.0107(16) 0.0038(16) -0.0091(18)
C38 0.050(2) 0.0313(18) 0.0204(16) -0.0023(13) -0.0034(14) 0.0104(15)
C39 0.0216(13) 0.0261(15) 0.0244(15) -0.0012(12) 0.0093(12) -0.0001(11)
C40 0.0354(17) 0.048(2) 0.0255(17) -0.0016(15) 0.0136(14) 0.0079(15)
C41 0.0345(16) 0.0303(17) 0.0343(18) -0.0018(14) 0.0161(14) 0.0028(13)
C42 0.0302(16) 0.0332(18) 0.046(2) -0.0046(15) 0.0189(15) -0.0022(13)
C43 0.0201(13) 0.0343(17) 0.0184(14) -0.0007(12) 0.0019(11) 0.0034(12)
C44 0.0309(17) 0.040(2) 0.050(2) -0.0173(17) -0.0073(16) 0.0151(14)
C45 0.0235(15) 0.046(2) 0.043(2) -0.0144(17) -0.0014(14) -0.0001(14)
C46 0.0363(19) 0.069(3) 0.0288(19) 0.0123(18) -0.0043(15) 0.0016(18)
C47 0.0281(14) 0.0165(14) 0.0302(17) 0.0021(12) 0.0094(13) -0.0018(11)
C48 0.079(3) 0.0192(16) 0.048(2) -0.0039(15) 0.036(2) -0.0051(16)
C49 0.0391(17) 0.0258(16) 0.0296(17) 0.0043(13) 0.0136(14) -0.0045(13)
C50 0.0369(19) 0.0291(18) 0.071(3) 0.0263(18) 0.0102(18) 0.0009(14)
C51 0.0308(15) 0.0223(14) 0.0148(14) 0.0031(11) 0.0027(11) 0.0020(11)
C52 0.0380(17) 0.0313(17) 0.0169(15) 0.0012(13) -0.0056(13) 0.0012(13)
C53 0.0425(17) 0.0297(16) 0.0157(15) 0.0027(12) 0.0091(13) 0.0052(13)
C54 0.0391(17) 0.0249(16) 0.0235(16) 0.0043(13) 0.0119(13) 0.0048(13)
C55 0.029(2) 0.045(2) 0.022(2) 0.0114(18) 0.0115(19) 0.0167(18)
C56 0.050(3) 0.064(3) 0.065(5) 0.044(3) 0.043(3) 0.032(3)
C57 0.049(4) 0.093(4) 0.022(2) -0.016(2) 0.003(2) 0.037(3)
C58 0.032(2) 0.040(2) 0.025(3) 0.006(2) 0.011(2) 0.0132(17)
C55' 0.029(2) 0.045(2) 0.022(2) 0.0114(18) 0.0115(19) 0.0167(18)
C56' 0.050(3) 0.064(3) 0.065(5) 0.044(3) 0.043(3) 0.032(3)
C57' 0.049(4) 0.093(4) 0.022(2) -0.016(2) 0.003(2) 0.037(3)
C58' 0.032(2) 0.040(2) 0.025(3) 0.006(2) 0.011(2) 0.0132(17)
O1 0.0559(16) 0.0572(17) 0.0436(16) -0.0045(13) 0.0183(13) -0.0117(13)
C59 0.065(3) 0.050(2) 0.036(2) 0.0152(18) 0.0221(19) 0.0079(19)
C60 0.050(2) 0.076(3) 0.042(2) -0.013(2) 0.0218(19) -0.007(2)
O2 0.0415(15) 0.116(3) 0.0445(17) 0.0026(17) 0.0118(13) 0.0055(16)
C61 0.039(2) 0.086(3) 0.032(2) 0.014(2) 0.0109(17) 0.011(2)
C62 0.074(3) 0.065(3) 0.034(2) -0.0088(19) 0.024(2) 0.009(2)
O3 0.0281(11) 0.0359(12) 0.0333(13) 0.0072(10) -0.0018(10) 0.0046(9)
C63 0.0234(15) 0.047(2) 0.0299(18) 0.0102(15) -0.0004(13) -0.0029(13)
C64 0.0339(18) 0.053(2) 0.0311(19) 0.0034(16) 0.0019(15) -0.0061(16)
O4 0.0284(12) 0.0501(15) 0.0429(15) 0.0088(12) -0.0053(11) 0.0064(10)
C65 0.0340(18) 0.056(2) 0.043(2) 0.0033(18) 0.0037(16) 0.0105(16)
C66 0.0362(18) 0.044(2) 0.042(2) -0.0063(17) -0.0011(16) 0.0082(15)

loop_
_atom_type_symbol
_atom_type_description
_atom_type_scat_dispersion_real
_atom_type_scat_dispersion_imag
_atom_type_scat_source
C C 0.0033 0.0016 'International Tables Vol C Tables 4.2.6.8 and 6.1.1.4'
H H 0.0000 0.0000 'International Tables Vol C Tables 4.2.6.8 and 6.1.1.4'
O O 0.0106 0.0060 'International Tables Vol C Tables 4.2.6.8 and 6.1.1.4'
P P 0.1023 0.0942 'International Tables Vol C Tables 4.2.6.8 and 6.1.1.4'
Cl Cl 0.1484 0.1585 'International Tables Vol C Tables 4.2.6.8 and 6.1.1.4'
Fe Fe 0.3463 0.8444 'International Tables Vol C Tables 4.2.6.8 and 6.1.1.4'

loop_
_geom_angle_atom_site_label_1
_geom_angle_atom_site_label_2
_geom_angle_atom_site_label_3
_geom_angle
Cl1 Fe1 Cl2 120.65(4)
Cl1 Fe1 P1 105.28(3)
Cl2 Fe1 P1 118.25(3)
Cl1 Fe1 P2 111.39(3)
Cl2 Fe1 P2 112.20(4)
P1 Fe1 P2 82.85(3)
C9 P1 C3 104.28(12)
C9 P1 C2 108.75(12)
C3 P1 C2 103.83(12)
C9 P1 Fe1 110.86(9)
C3 P1 Fe1 123.44(9)
C2 P1 Fe1 104.90(9)
C15 P2 C21 103.85(12)
C15 P2 C1 109.18(13)
C21 P2 C1 101.05(12)
C15 P2 Fe1 113.05(9)
C21 P2 Fe1 121.71(9)
C1 P2 Fe1 107.00(9)
C2 C1 P2 112.36(18)
C2 C1 H1A 109.1
P2 C1 H1A 109.1
C2 C1 H1B 109.1
P2 C1 H1B 109.1
H1A C1 H1B 107.9
C1 C2 P1 111.48(18)
C1 C2 H2A 109.3
P1 C2 H2A 109.3
C1 C2 H2B 109.3
P1 C2 H2B 109.3
H2A C2 H2B 108.0
C8 C3 C4 120.0(2)
C8 C3 P1 119.4(2)
C4 C3 P1 120.6(2)
C5 C4 C3 121.1(2)
C5 C4 H4 119.5
C3 C4 H4 119.5
C4 C5 C6 117.9(2)
C4 C5 C31 119.0(2)
C6 C5 C31 123.1(2)
C7 C6 C5 122.0(2)
C7 C6 H6 119.0
C5 C6 H6 119.0
C6 C7 C8 118.8(2)
C6 C7 C27 122.4(2)
C8 C7 C27 118.8(2)
C3 C8 C7 120.3(2)
C3 C8 H8 119.9
C7 C8 H8 119.9
C10 C9 C14 119.9(2)
C10 C9 P1 115.3(2)
C14 C9 P1 124.6(2)
C9 C10 C11 121.5(3)
C9 C10 H10 119.3
C11 C10 H10 119.3
C12 C11 C10 116.9(2)
C12 C11 C35 123.4(2)
C10 C11 C35 119.7(2)
C11 C12 C13 123.3(2)
C11 C12 H12 118.4
C13 C12 H12 118.4
C14 C13 C12 118.1(2)
C14 C13 C39 122.8(2)
C12 C13 C39 119.0(2)
C13 C14 C9 120.2(2)
C13 C14 H14 119.9
C9 C14 H14 119.9
C16 C15 C20 119.3(2)
C16 C15 P2 116.5(2)
C20 C15 P2 124.0(2)
C15 C16 C17 121.6(3)
C15 C16 H16 119.2
C17 C16 H16 119.2
C16 C17 C18 117.4(2)
C16 C17 C55 118.0(3)
C18 C17 C55 124.6(3)
C16 C17 C55' 126.7(13)
C18 C17 C55' 113.5(15)
C17 C18 C19 122.8(2)
C17 C18 H18 118.6
C19 C18 H18 118.6
C20 C19 C18 118.0(2)
C20 C19 C51 122.3(2)
C18 C19 C51 119.7(2)
C19 C20 C15 120.9(2)
C19 C20 H20 119.5
C15 C20 H20 119.5
C26 C21 C22 119.4(2)
C26 C21 P2 117.9(2)
C22 C21 P2 122.7(2)
C23 C22 C21 120.8(2)
C23 C22 H22 119.6
C21 C22 H22 119.6
C22 C23 C24 118.3(2)
C22 C23 C47 122.0(2)
C24 C23 C47 119.7(2)
C25 C24 C23 122.1(3)
C25 C24 H24 118.9
C23 C24 H24 118.9
C24 C25 C26 118.3(2)
C24 C25 C43 123.3(2)
C26 C25 C43 118.4(2)
C21 C26 C25 121.0(2)
C21 C26 H26 119.5
C25 C26 H26 119.5
C28 C27 C29 109.0(3)
C28 C27 C30 107.8(3)
C29 C27 C30 108.5(3)
C28 C27 C7 112.6(2)
C29 C27 C7 109.5(2)
C30 C27 C7 109.4(2)
C27 C28 H28A 109.5
C27 C28 H28B 109.5
H28A C28 H28B 109.5
C27 C28 H28C 109.5
H28A C28 H28C 109.5
H28B C28 H28C 109.5
C27 C29 H29A 109.5
C27 C29 H29B 109.5
H29A C29 H29B 109.5
C27 C29 H29C 109.5
H29A C29 H29C 109.5
H29B C29 H29C 109.5
C27 C30 H30A 109.5
C27 C30 H30B 109.5
H30A C30 H30B 109.5
C27 C30 H30C 109.5
H30A C30 H30C 109.5
H30B C30 H30C 109.5
C32 C31 C34 108.5(3)
C32 C31 C5 112.6(2)
C34 C31 C5 108.8(2)
C32 C31 C33 107.4(2)
C34 C31 C33 109.0(3)
C5 C31 C33 110.3(2)
C31 C32 H32A 109.5
C31 C32 H32B 109.5
H32A C32 H32B 109.5
C31 C32 H32C 109.5
H32A C32 H32C 109.5
H32B C32 H32C 109.5
C31 C33 H33A 109.5
C31 C33 H33B 109.5
H33A C33 H33B 109.5
C31 C33 H33C 109.5
H33A C33 H33C 109.5
H33B C33 H33C 109.5
C31 C34 H34A 109.5
C31 C34 H34B 109.5
H34A C34 H34B 109.5
C31 C34 H34C 109.5
H34A C34 H34C 109.5
H34B C34 H34C 109.5
C38 C35 C11 109.1(2)
C38 C35 C37 109.0(3)
C11 C35 C37 110.1(2)
C38 C35 C36 108.6(3)
C11 C35 C36 112.1(2)
C37 C35 C36 108.0(3)
C35 C36 H36A 109.5
C35 C36 H36B 109.5
H36A C36 H36B 109.5
C35 C36 H36C 109.5
H36A C36 H36C 109.5
H36B C36 H36C 109.5
C35 C37 H37A 109.5
C35 C37 H37B 109.5
H37A C37 H37B 109.5
C35 C37 H37C 109.5
H37A C37 H37C 109.5
H37B C37 H37C 109.5
C35 C38 H38A 109.5
C35 C38 H38B 109.5
H38A C38 H38B 109.5
C35 C38 H38C 109.5
H38A C38 H38C 109.5
H38B C38 H38C 109.5
C40 C39 C13 112.2(2)
C40 C39 C41 108.1(2)
C13 C39 C41 109.1(2)
C40 C39 C42 108.7(3)
C13 C39 C42 109.6(2)
C41 C39 C42 109.1(2)
C39 C40 H40A 109.5
C39 C40 H40B 109.5
H40A C40 H40B 109.5
C39 C40 H40C 109.5
H40A C40 H40C 109.5
H40B C40 H40C 109.5
C39 C41 H41A 109.5
C39 C41 H41B 109.5
H41A C41 H41B 109.5
C39 C41 H41C 109.5
H41A C41 H41C 109.5
H41B C41 H41C 109.5
C39 C42 H42A 109.5
C39 C42 H42B 109.5
H42A C42 H42B 109.5
C39 C42 H42C 109.5
H42A C42 H42C 109.5
H42B C42 H42C 109.5
C44 C43 C46 111.7(3)
C44 C43 C25 108.9(2)
C46 C43 C25 108.8(2)
C44 C43 C45 108.7(3)
C46 C43 C45 107.0(3)
C25 C43 C45 111.7(2)
C43 C44 H44A 109.5
C43 C44 H44B 109.5
H44A C44 H44B 109.5
C43 C44 H44C 109.5
H44A C44 H44C 109.5
H44B C44 H44C 109.5
C43 C45 H45A 109.5
C43 C45 H45B 109.5
H45A C45 H45B 109.5
C43 C45 H45C 109.5
H45A C45 H45C 109.5
H45B C45 H45C 109.5
C43 C46 H46A 109.5
C43 C46 H46B 109.5
H46A C46 H46B 109.5
C43 C46 H46C 109.5
H46A C46 H46C 109.5
H46B C46 H46C 109.5
C50 C47 C48 109.0(3)
C50 C47 C49 107.7(3)
C48 C47 C49 109.1(3)
C50 C47 C23 111.8(2)
C48 C47 C23 109.1(2)
C49 C47 C23 110.0(2)
C47 C48 H48A 109.5
C47 C48 H48B 109.5
H48A C48 H48B 109.5
C47 C48 H48C 109.5
H48A C48 H48C 109.5
H48B C48 H48C 109.5
C47 C49 H49A 109.5
C47 C49 H49B 109.5
H49A C49 H49B 109.5
C47 C49 H49C 109.5
H49A C49 H49C 109.5
H49B C49 H49C 109.5
C47 C50 H50A 109.5
C47 C50 H50B 109.5
H50A C50 H50B 109.5
C47 C50 H50C 109.5
H50A C50 H50C 109.5
H50B C50 H50C 109.5
C53 C51 C52 108.6(2)
C53 C51 C19 112.1(2)
C52 C51 C19 109.2(2)
C53 C51 C54 107.9(2)
C52 C51 C54 109.7(2)
C19 C51 C54 109.3(2)
C51 C52 H52A 109.5
C51 C52 H52B 109.5
H52A C52 H52B 109.5
C51 C52 H52C 109.5
H52A C52 H52C 109.5
H52B C52 H52C 109.5
C51 C53 H53A 109.5
C51 C53 H53B 109.5
H53A C53 H53B 109.5
C51 C53 H53C 109.5
H53A C53 H53C 109.5
H53B C53 H53C 109.5
C51 C54 H54A 109.5
C51 C54 H54B 109.5
H54A C54 H54B 109.5
C51 C54 H54C 109.5
H54A C54 H54C 109.5
H54B C54 H54C 109.5
C57 C55 C58 108.2(3)
C57 C55 C17 110.6(3)
C58 C55 C17 111.9(3)
C57 C55 C56 110.5(4)
C58 C55 C56 108.0(3)
C17 C55 C56 107.6(3)
C55 C56 H56A 109.5
C55 C56 H56B 109.5
H56A C56 H56B 109.5
C55 C56 H56C 109.5
H56A C56 H56C 109.5
H56B C56 H56C 109.5
C55 C57 H57A 109.5
C55 C57 H57B 109.5
H57A C57 H57B 109.5
C55 C57 H57C 109.5
H57A C57 H57C 109.5
H57B C57 H57C 109.5
C55 C58 H58A 109.5
C55 C58 H58B 109.5
H58A C58 H58B 109.5
C55 C58 H58C 109.5
H58A C58 H58C 109.5
H58B C58 H58C 109.5
C57' C55' C58' 109(2)
C57' C55' C17 103(3)
C58' C55' C17 116(3)
C57' C55' C56' 110(2)
C58' C55' C56' 106(2)
C17 C55' C56' 113(2)
C55' C56' H56D 109.5
C55' C56' H56E 109.5
H56D C56' H56E 109.5
C55' C56' H56F 109.5
H56D C56' H56F 109.5
H56E C56' H56F 109.5
C55' C57' H57D 109.5
C55' C57' H57E 109.5
H57D C57' H57E 109.5
C55' C57' H57F 109.5
H57D C57' H57F 109.5
H57E C57' H57F 109.5
C55' C58' H58D 109.5
C55' C58' H58E 109.5
H58D C58' H58E 109.5
C55' C58' H58F 109.5
H58D C58' H58F 109.5
H58E C58' H58F 109.5
C62 O1 C59 108.9(3)
O1 C59 C60 110.3(3)
O1 C59 H59A 109.6
C60 C59 H59A 109.6
O1 C59 H59B 109.6
C60 C59 H59B 109.6
H59A C59 H59B 108.1
O2 C60 C59 111.3(3)
O2 C60 H60A 109.4
C59 C60 H60A 109.4
O2 C60 H60B 109.4
C59 C60 H60B 109.4
H60A C60 H60B 108.0
C61 O2 C60 108.9(3)
O2 C61 C62 111.9(3)
O2 C61 H61A 109.2
C62 C61 H61A 109.2
O2 C61 H61B 109.2
C62 C61 H61B 109.2
H61A C61 H61B 107.9
O1 C62 C61 110.1(3)
O1 C62 H62A 109.6
C61 C62 H62A 109.6
O1 C62 H62B 109.6
C61 C62 H62B 109.6
H62A C62 H62B 108.2
C63 O3 C66 108.8(2)
O3 C63 C64 110.9(3)
O3 C63 H63A 109.5
C64 C63 H63A 109.5
O3 C63 H63B 109.5
C64 C63 H63B 109.5
H63A C63 H63B 108.1
O4 C64 C63 111.2(3)
O4 C64 H64A 109.4
C63 C64 H64A 109.4
O4 C64 H64B 109.4
C63 C64 H64B 109.4
H64A C64 H64B 108.0
C65 O4 C64 109.3(2)
O4 C65 C66 110.9(3)
O4 C65 H65A 109.5
C66 C65 H65A 109.5
O4 C65 H65B 109.5
C66 C65 H65B 109.5
H65A C65 H65B 108.0
O3 C66 C65 110.5(3)
O3 C66 H66A 109.5
C65 C66 H66A 109.5
O3 C66 H66B 109.5
C65 C66 H66B 109.5
H66A C66 H66B 108.1

loop_
_geom_bond_atom_site_label_1
_geom_bond_atom_site_label_2
_geom_bond_distance
Fe1 Cl1 2.2120(10)
Fe1 Cl2 2.2225(10)
Fe1 P1 2.4291(9)
Fe1 P2 2.4549(9)
P1 C9 1.816(3)
P1 C3 1.818(3)
P1 C2 1.818(3)
P2 C15 1.810(3)
P2 C21 1.811(3)
P2 C1 1.845(3)
C1 C2 1.526(4)
C1 H1A 0.9900
C1 H1B 0.9900
C2 H2A 0.9900
C2 H2B 0.9900
C3 C8 1.390(3)
C3 C4 1.396(4)
C4 C5 1.392(4)
C4 H4 0.9500
C5 C6 1.402(4)
C5 C31 1.533(4)
C6 C7 1.395(4)
C6 H6 0.9500
C7 C8 1.396(4)
C7 C27 1.534(4)
C8 H8 0.9500
C9 C10 1.390(4)
C9 C14 1.394(4)
C10 C11 1.397(4)
C10 H10 0.9500
C11 C12 1.382(4)
C11 C35 1.531(4)
C12 C13 1.402(4)
C12 H12 0.9500
C13 C14 1.386(4)
C13 C39 1.526(4)
C14 H14 0.9500
C15 C16 1.386(4)
C15 C20 1.400(4)
C16 C17 1.390(4)
C16 H16 0.9500
C17 C18 1.390(4)
C17 C55 1.533(4)
C17 C55' 1.537(10)
C18 C19 1.399(4)
C18 H18 0.9500
C19 C20 1.382(4)
C19 C51 1.534(4)
C20 H20 0.9500
C21 C26 1.390(4)
C21 C22 1.396(4)
C22 C23 1.388(4)
C22 H22 0.9500
C23 C24 1.400(4)
C23 C47 1.537(4)
C24 C25 1.383(4)
C24 H24 0.9500
C25 C26 1.395(4)
C25 C43 1.536(4)
C26 H26 0.9500
C27 C28 1.515(4)
C27 C29 1.521(4)
C27 C30 1.525(4)
C28 H28A 0.9800
C28 H28B 0.9800
C28 H28C 0.9800
C29 H29A 0.9800
C29 H29B 0.9800
C29 H29C 0.9800
C30 H30A 0.9800
C30 H30B 0.9800
C30 H30C 0.9800
C31 C32 1.513(4)
C31 C34 1.527(4)
C31 C33 1.534(4)
C32 H32A 0.9800
C32 H32B 0.9800
C32 H32C 0.9800
C33 H33A 0.9800
C33 H33B 0.9800
C33 H33C 0.9800
C34 H34A 0.9800
C34 H34B 0.9800
C34 H34C 0.9800
C35 C38 1.525(4)
C35 C37 1.533(4)
C35 C36 1.534(4)
C36 H36A 0.9800
C36 H36B 0.9800
C36 H36C 0.9800
C37 H37A 0.9800
C37 H37B 0.9800
C37 H37C 0.9800
C38 H38A 0.9800
C38 H38B 0.9800
C38 H38C 0.9800
C39 C40 1.523(4)
C39 C41 1.534(4)
C39 C42 1.541(4)
C40 H40A 0.9800
C40 H40B 0.9800
C40 H40C 0.9800
C41 H41A 0.9800
C41 H41B 0.9800
C41 H41C 0.9800
C42 H42A 0.9800
C42 H42B 0.9800
C42 H42C 0.9800
C43 C44 1.513(4)
C43 C46 1.517(4)
C43 C45 1.540(4)
C44 H44A 0.9800
C44 H44B 0.9800
C44 H44C 0.9800
C45 H45A 0.9800
C45 H45B 0.9800
C45 H45C 0.9800
C46 H46A 0.9800
C46 H46B 0.9800
C46 H46C 0.9800
C47 C50 1.528(4)
C47 C48 1.530(4)
C47 C49 1.531(4)
C48 H48A 0.9800
C48 H48B 0.9800
C48 H48C 0.9800
C49 H49A 0.9800
C49 H49B 0.9800
C49 H49C 0.9800
C50 H50A 0.9800
C50 H50B 0.9800
C50 H50C 0.9800
C51 C53 1.525(4)
C51 C52 1.533(4)
C51 C54 1.537(4)
C52 H52A 0.9800
C52 H52B 0.9800
C52 H52C 0.9800
C53 H53A 0.9800
C53 H53B 0.9800
C53 H53C 0.9800
C54 H54A 0.9800
C54 H54B 0.9800
C54 H54C 0.9800
C55 C57 1.527(6)
C55 C58 1.529(5)
C55 C56 1.546(5)
C56 H56A 0.9800
C56 H56B 0.9800
C56 H56C 0.9800
C57 H57A 0.9800
C57 H57B 0.9800
C57 H57C 0.9800
C58 H58A 0.9800
C58 H58B 0.9800
C58 H58C 0.9800
C55' C57' 1.509(19)
C55' C58' 1.532(18)
C55' C56' 1.555(19)
C56' H56D 0.9800
C56' H56E 0.9800
C56' H56F 0.9800
C57' H57D 0.9800
C57' H57E 0.9800
C57' H57F 0.9800
C58' H58D 0.9800
C58' H58E 0.9800
C58' H58F 0.9800
O1 C62 1.419(4)
O1 C59 1.429(4)
C59 C60 1.475(5)
C59 H59A 0.9900
C59 H59B 0.9900
C60 O2 1.410(4)
C60 H60A 0.9900
C60 H60B 0.9900
O2 C61 1.407(4)
C61 C62 1.479(6)
C61 H61A 0.9900
C61 H61B 0.9900
C62 H62A 0.9900
C62 H62B 0.9900
O3 C63 1.425(4)
O3 C66 1.428(4)
C63 C64 1.508(4)
C63 H63A 0.9900
C63 H63B 0.9900
C64 O4 1.430(4)
C64 H64A 0.9900
C64 H64B 0.9900
O4 C65 1.410(4)
C65 C66 1.498(5)
C65 H65A 0.9900
C65 H65B 0.9900
C66 H66A 0.9900
C66 H66B 0.9900

loop_
_geom_torsion_atom_site_label_1
_geom_torsion_atom_site_label_2
_geom_torsion_atom_site_label_3
_geom_torsion_atom_site_label_4
_geom_torsion
C15 P2 C1 C2 95.7(2)
C21 P2 C1 C2 -155.27(19)
Fe1 P2 C1 C2 -27.0(2)
P2 C1 C2 P1 50.1(2)
C9 P1 C2 C1 70.6(2)
C3 P1 C2 C1 -178.80(18)
Fe1 P1 C2 C1 -48.05(19)
C9 P1 C3 C8 165.7(2)
C2 P1 C3 C8 51.9(2)
Fe1 P1 C3 C8 -66.8(2)
C9 P1 C3 C4 -17.2(3)
C2 P1 C3 C4 -131.0(2)
Fe1 P1 C3 C4 110.3(2)
C8 C3 C4 C5 0.9(4)
P1 C3 C4 C5 -176.2(2)
C3 C4 C5 C6 -0.1(4)
C3 C4 C5 C31 -179.6(2)
C4 C5 C6 C7 -1.2(4)
C31 C5 C6 C7 178.3(3)
C5 C6 C7 C8 1.7(4)
C5 C6 C7 C27 -176.4(3)
C4 C3 C8 C7 -0.4(4)
P1 C3 C8 C7 176.7(2)
C6 C7 C8 C3 -0.8(4)
C27 C7 C8 C3 177.3(2)
C3 P1 C9 C10 90.2(2)
C2 P1 C9 C10 -159.47(19)
Fe1 P1 C9 C10 -44.6(2)
C3 P1 C9 C14 -84.9(2)
C2 P1 C9 C14 25.4(3)
Fe1 P1 C9 C14 140.2(2)
C14 C9 C10 C11 1.4(4)
P1 C9 C10 C11 -174.0(2)
C9 C10 C11 C12 -2.2(4)
C9 C10 C11 C35 179.4(2)
C10 C11 C12 C13 1.5(4)
C35 C11 C12 C13 179.8(3)
C11 C12 C13 C14 0.1(4)
C11 C12 C13 C39 179.2(3)
C12 C13 C14 C9 -1.0(4)
C39 C13 C14 C9 180.0(2)
C10 C9 C14 C13 0.3(4)
P1 C9 C14 C13 175.2(2)
C21 P2 C15 C16 95.6(2)
C1 P2 C15 C16 -157.3(2)
Fe1 P2 C15 C16 -38.3(2)
C21 P2 C15 C20 -79.0(2)
C1 P2 C15 C20 28.1(3)
Fe1 P2 C15 C20 147.11(19)
C20 C15 C16 C17 0.3(4)
P2 C15 C16 C17 -174.5(2)
C15 C16 C17 C18 0.3(4)
C15 C16 C17 C55 -179.3(4)
C15 C16 C17 C55' -161(2)
C16 C17 C18 C19 -0.6(4)
C55 C17 C18 C19 178.9(4)
C55' C17 C18 C19 163.0(17)
C17 C18 C19 C20 0.4(4)
C17 C18 C19 C51 179.7(2)
C18 C19 C20 C15 0.2(4)
C51 C19 C20 C15 -179.2(2)
C16 C15 C20 C19 -0.5(4)
P2 C15 C20 C19 173.9(2)
C15 P2 C21 C26 -176.4(2)
C1 P2 C21 C26 70.5(2)
Fe1 P2 C21 C26 -47.6(2)
C15 P2 C21 C22 5.9(2)
C1 P2 C21 C22 -107.2(2)
Fe1 P2 C21 C22 134.70(19)
C26 C21 C22 C23 -0.5(4)
P2 C21 C22 C23 177.1(2)
C21 C22 C23 C24 -0.3(4)
C21 C22 C23 C47 -180.0(2)
C22 C23 C24 C25 0.5(4)
C47 C23 C24 C25 -179.8(2)
C23 C24 C25 C26 0.1(4)
C23 C24 C25 C43 -180.0(2)
C22 C21 C26 C25 1.2(4)
P2 C21 C26 C25 -176.6(2)
C24 C25 C26 C21 -1.0(4)
C43 C25 C26 C21 179.1(2)
C6 C7 C27 C28 -8.2(4)
C8 C7 C27 C28 173.6(3)
C6 C7 C27 C29 113.2(3)
C8 C7 C27 C29 -65.0(3)
C6 C7 C27 C30 -128.1(3)
C8 C7 C27 C30 53.8(3)
C4 C5 C31 C32 -172.9(3)
C6 C5 C31 C32 7.6(4)
C4 C5 C31 C34 66.7(3)
C6 C5 C31 C34 -112.7(3)
C4 C5 C31 C33 -52.9(3)
C6 C5 C31 C33 127.7(3)
C12 C11 C35 C38 -106.0(3)
C10 C11 C35 C38 72.3(3)
C12 C11 C35 C37 134.5(3)
C10 C11 C35 C37 -47.2(4)
C12 C11 C35 C36 14.3(4)
C10 C11 C35 C36 -167.4(3)
C14 C13 C39 C40 2.7(4)
C12 C13 C39 C40 -176.3(3)
C14 C13 C39 C41 122.4(3)
C12 C13 C39 C41 -56.5(3)
C14 C13 C39 C42 -118.2(3)
C12 C13 C39 C42 62.8(3)
C24 C25 C43 C44 116.8(3)
C26 C25 C43 C44 -63.2(3)
C24 C25 C43 C46 -121.2(3)
C26 C25 C43 C46 58.8(3)
C24 C25 C43 C45 -3.3(4)
C26 C25 C43 C45 176.7(2)
C22 C23 C47 C50 3.3(4)
C24 C23 C47 C50 -176.4(3)
C22 C23 C47 C48 -117.4(3)
C24 C23 C47 C48 62.9(3)
C22 C23 C47 C49 122.9(3)
C24 C23 C47 C49 -56.8(3)
C20 C19 C51 C53 1.0(4)
C18 C19 C51 C53 -178.4(2)
C20 C19 C51 C52 -119.5(3)
C18 C19 C51 C52 61.2(3)
C20 C19 C51 C54 120.6(3)
C18 C19 C51 C54 -58.8(3)
C16 C17 C55 C57 -60.4(4)
C18 C17 C55 C57 120.1(4)
C55' C17 C55 C57 176(5)
C16 C17 C55 C58 178.9(3)
C18 C17 C55 C58 -0.6(5)
C55' C17 C55 C58 55(4)
C16 C17 C55 C56 60.4(4)
C18 C17 C55 C56 -119.1(4)
C55' C17 C55 C56 -64(4)
C16 C17 C55' C57' -61(2)
C18 C17 C55' C57' 138(2)
C55 C17 C55' C57' 5(4)
C16 C17 C55' C58' -179.6(19)
C18 C17 C55' C58' 19(3)
C55 C17 C55' C58' -114(5)
C16 C17 C55' C56' 58(3)
C18 C17 C55' C56' -104(2)
C55 C17 C55' C56' 124(6)
C62 O1 C59 C60 58.2(4)
O1 C59 C60 O2 -59.0(5)
C59 C60 O2 C61 57.4(5)
C60 O2 C61 C62 -57.4(5)
C59 O1 C62 C61 -57.7(4)
O2 C61 C62 O1 58.6(4)
C66 O3 C63 C64 57.3(4)
O3 C63 C64 O4 -57.1(4)
C63 C64 O4 C65 56.5(4)
C64 O4 C65 C66 -58.0(4)
C63 O3 C66 C65 -58.7(4)
O4 C65 C66 O3 60.3(4)
